data_4347246
loop_
_publ_author_name
'Lewtak, Jan P.'
'Landman, Maril\'e'
'Fern\'andez, Israel'
'Swarts, Jannie C.'

_publ_section_title
;
 A DFT-Elucidated Comparison of the Solution-Phase and SAM Electrochemical
 Properties of Short-Chain Mercaptoalkylferrocenes: Synthetic and
 Spectroscopic Aspects, and the Structure of Fc-CH2CH2-S-S-CH2CH2-Fc.
;
_journal_issue 5
_journal_name_full 'Inorganic chemistry'
_journal_page_first 2584
_journal_page_last 2596
_journal_paper_doi 10.1021/acs.inorgchem.5b02936
_journal_volume 55
_journal_year 2016
_chemical_formula_moiety 'C24 H26 Fe2 S2'
_chemical_formula_sum 'C24 H26 Fe2 S2'
_chemical_formula_weight 490.27
_space_group_crystal_system triclinic
_space_group_IT_number 2
_space_group_name_Hall '-P 1'
_space_group_name_H-M_alt 'P -1'
_atom_sites_solution_hydrogens geom
_audit_creation_method SHELXL-2014
_cell_angle_alpha 111.24(12)
_cell_angle_beta 92.08(9)
_cell_angle_gamma 93.43(11)
_cell_formula_units_Z 2
_cell_length_a 5.794(13)
_cell_length_b 12.06(3)
_cell_length_c 16.07(4)
_cell_measurement_reflns_used 9836
_cell_measurement_temperature 150(2)
_cell_measurement_theta_max 30.47
_cell_measurement_theta_min 2.63
_cell_volume 1043(4)
_computing_cell_refinement 'Bruker SAINT'
_computing_data_collection 'Bruker APEX2'
_computing_data_reduction 'Bruker SAINT'
_computing_molecular_graphics
; <i>ORTEP-3 for Windows</i> (Farrugia, 1997), 
 <i>Mercury</i> (Macrae <i>et al</i>., 2008) 
_computing_publication_material   'SHELXL-2013' 

_refine_special_details
Only one of the four five-membered (Cp) rings in the asymmetric unit displayed larger 
thermal motion for three of its five carbon atoms (C20, C21, C24). This five-membered 
ring had to be refined using the EADP instruction to model the anisotropic thermal 
parameters of these three atoms (C20, C21, C24) and also C22 in this ring, 
on that of C23. As a result of this model, the Hirshfeld test flagged these warnings.  
Unrestricted refinement (without EADP instruction) of this Cp ring resulted 
in large librations for these three atoms. This seemed chemically and physically 
unsatisfactory as there is no apparent reason for three out of five carbon ring 
atoms of this Cp ring to behave as such. Hence the EADP instruction and subsequent 
Hirshfeld test alerts. Alerts related to the high difference electron density peak 
refer to the peak directly related to the modelling of the thermal motion of 
these atoms in this five membered ring. This peak appears close to C20 and C24. 
;
_computing_structure_refinement 'SHELXTL-2013, SHELXL-2013 (Sheldrick, 2013)'
_computing_structure_solution 'SHELXTS-2013 (Sheldrick, 2013)'
_diffrn_ambient_temperature 150(2)
_diffrn_measured_fraction_theta_full 0.999
_diffrn_measured_fraction_theta_max 0.999
_diffrn_measurement_device_type 'Bruker kappa Proton CMOS'
_diffrn_measurement_method '\f and \w scans'
_diffrn_radiation_monochromator 'Quazar multi-layer optics'
_diffrn_radiation_source 'I\ms micro focus'
_diffrn_radiation_wavelength 0.71073
_diffrn_reflns_av_R_equivalents 0.0427
_diffrn_reflns_av_unetI/netI 0.0186
_diffrn_reflns_Laue_measured_fraction_full 0.999
_diffrn_reflns_Laue_measured_fraction_max 0.999
_diffrn_reflns_limit_h_max 7
_diffrn_reflns_limit_h_min -7
_diffrn_reflns_limit_k_max 14
_diffrn_reflns_limit_k_min -14
_diffrn_reflns_limit_l_max 19
_diffrn_reflns_limit_l_min -19
_diffrn_reflns_number 41547
_diffrn_reflns_point_group_measured_fraction_full 0.999
_diffrn_reflns_point_group_measured_fraction_max 0.999
_diffrn_reflns_theta_full 25.242
_diffrn_reflns_theta_max 25.681
_diffrn_reflns_theta_min 2.640
_exptl_absorpt_coefficient_mu 1.599
_exptl_absorpt_correction_T_max 0.7461
_exptl_absorpt_correction_T_min 0.6383
_exptl_absorpt_correction_type multi-scan
_exptl_absorpt_process_details SADABS
_exptl_crystal_colour yellow
_exptl_crystal_density_diffrn 1.562
_exptl_crystal_description plate
_exptl_crystal_F_000 508
_exptl_crystal_size_max 0.628
_exptl_crystal_size_mid 0.319
_exptl_crystal_size_min 0.122
_refine_diff_density_max 2.873
_refine_diff_density_min -1.197
_refine_diff_density_rms 0.142
_refine_ls_extinction_method none
_refine_ls_goodness_of_fit_ref 1.035
_refine_ls_hydrogen_treatment constr
_refine_ls_matrix_type full
_refine_ls_number_parameters 229
_refine_ls_number_reflns 3946
_refine_ls_number_restraints 0
_refine_ls_restrained_S_all 1.035
_refine_ls_R_factor_all 0.0588
_refine_ls_R_factor_gt 0.0553
_refine_ls_shift/su_max 0.003
_refine_ls_shift/su_mean 0.000
_refine_ls_structure_factor_coef Fsqd
_refine_ls_weighting_details 'w=1/[\s^2^(Fo^2^)+(0.0897P)^2^+4.4155P] where P=(Fo^2^+2Fc^2^)/3'
_refine_ls_weighting_scheme calc
_refine_ls_wR_factor_gt 0.1464
_refine_ls_wR_factor_ref 0.1497
_reflns_Friedel_coverage 0.000
_reflns_number_gt 3626
_reflns_number_total 3946
_reflns_threshold_expression 'I > 2\s(I)'
_cod_data_source_file ic5b02936_si_002.cif
_cod_data_source_block shelx
_cod_original_cell_volume 1043(5)
_cod_database_code 4347246
_shelx_space_group_comment
;
The symmetry employed for this shelxl refinement is uniquely defined
by the following loop, which should always be used as a source of
symmetry information in preference to the above space-group names.
They are only intended as comments.
;
_shelx_estimated_absorpt_t_min 0.433
_shelx_estimated_absorpt_t_max 0.829
_shelxl_version_number 2014-3

loop_
_space_group_symop_operation_xyz
'x, y, z'
'-x, -y, -z'

loop_
_atom_site_label
_atom_site_type_symbol
_atom_site_fract_x
_atom_site_fract_y
_atom_site_fract_z
_atom_site_U_iso_or_equiv
_atom_site_adp_type
_atom_site_occupancy
_atom_site_site_symmetry_order
_atom_site_calc_flag
_atom_site_refinement_flags_posn
_atom_site_refinement_flags_adp
Fe1 Fe 0.00761(9) 0.39761(5) 0.21104(3) 0.01381(18) Uani 1 1 d . .
Fe2 Fe 0.47304(9) 0.13936(5) 0.82927(3) 0.01474(18) Uani 1 1 d . .
S1 S 0.02836(19) 0.15561(10) 0.46574(7) 0.0250(3) Uani 1 1 d . .
S2 S 0.3751(2) 0.14217(10) 0.46657(7) 0.0261(3) Uani 1 1 d . .
C1 C -0.0044(8) 0.2922(4) 0.4467(3) 0.0231(9) Uani 1 1 d . .
H1A H -0.1697 0.3091 0.4496 0.028 Uiso 1 1 calc R U
H1B H 0.0847 0.3587 0.4949 0.028 Uiso 1 1 calc R U
C2 C 0.0779(8) 0.2867(4) 0.3572(3) 0.0203(8) Uani 1 1 d . .
H2A H 0.2491 0.2883 0.3590 0.024 Uiso 1 1 calc R U
H2B H 0.0154 0.2106 0.3103 0.024 Uiso 1 1 calc R U
C3 C 0.0027(7) 0.3883(3) 0.3337(2) 0.0164(8) Uani 1 1 d . .
C4 C -0.2245(7) 0.3973(4) 0.3029(3) 0.0200(8) Uani 1 1 d . .
H4 H -0.3535 0.3411 0.2945 0.024 Uiso 1 1 calc R U
C5 C -0.2253(7) 0.5041(4) 0.2869(3) 0.0232(9) Uani 1 1 d . .
H5 H -0.3553 0.5327 0.2655 0.028 Uiso 1 1 calc R U
C6 C 0.0013(8) 0.5623(4) 0.3082(3) 0.0218(9) Uani 1 1 d . .
H6 H 0.0498 0.6362 0.3033 0.026 Uiso 1 1 calc R U
C7 C 0.1411(7) 0.4908(4) 0.3379(3) 0.0187(8) Uani 1 1 d . .
H7 H 0.3004 0.5085 0.3574 0.022 Uiso 1 1 calc R U
C8 C -0.1247(8) 0.3069(5) 0.0840(3) 0.0315(11) Uani 1 1 d . .
H8 H -0.2845 0.2931 0.0649 0.038 Uiso 1 1 calc R U
C9 C 0.0064(9) 0.2334(4) 0.1136(3) 0.0313(11) Uani 1 1 d . .
H9 H -0.0488 0.1602 0.1182 0.038 Uiso 1 1 calc R U
C10 C 0.2334(8) 0.2862(5) 0.1351(3) 0.0313(11) Uani 1 1 d . .
H10 H 0.3587 0.2549 0.1570 0.038 Uiso 1 1 calc R U
C11 C 0.2443(8) 0.3922(4) 0.1193(3) 0.0322(11) Uani 1 1 d . .
H11 H 0.3777 0.4460 0.1283 0.039 Uiso 1 1 calc R U
C12 C 0.0250(10) 0.4055(4) 0.0876(3) 0.0332(11) Uani 1 1 d . .
H12 H -0.0170 0.4702 0.0713 0.040 Uiso 1 1 calc R U
C13 C 0.4715(7) 0.2189(4) 0.5826(3) 0.0207(8) Uani 1 1 d . .
H13A H 0.6429 0.2239 0.5884 0.025 Uiso 1 1 calc R U
H13B H 0.4227 0.3013 0.6029 0.025 Uiso 1 1 calc R U
C14 C 0.3763(8) 0.1577(4) 0.6424(3) 0.0220(9) Uani 1 1 d . .
H14A H 0.2063 0.1622 0.6432 0.026 Uiso 1 1 calc R U
H14B H 0.4077 0.0724 0.6180 0.026 Uiso 1 1 calc R U
C15 C 0.4818(7) 0.2136(3) 0.7355(3) 0.0178(8) Uani 1 1 d . .
C16 C 0.3742(7) 0.2881(4) 0.8118(3) 0.0200(8) Uani 1 1 d . .
H16 H 0.2213 0.3128 0.8123 0.024 Uiso 1 1 calc R U
C17 C 0.5343(8) 0.3193(4) 0.8867(3) 0.0233(9) Uani 1 1 d . .
H17 H 0.5072 0.3674 0.9465 0.028 Uiso 1 1 calc R U
C18 C 0.7411(8) 0.2664(4) 0.8571(3) 0.0247(9) Uani 1 1 d . .
H18 H 0.8780 0.2731 0.8935 0.030 Uiso 1 1 calc R U
C19 C 0.7106(7) 0.2016(4) 0.7640(3) 0.0213(8) Uani 1 1 d . .
H19 H 0.8235 0.1578 0.7270 0.026 Uiso 1 1 calc R U
C20 C 0.1884(13) 0.0361(5) 0.8299(5) 0.0528(7) Uani 1 1 d . .
H20 H 0.0339 0.0542 0.8217 0.063 Uiso 1 1 calc R U
C21 C 0.3289(12) -0.0289(5) 0.7668(5) 0.0528(7) Uani 1 1 d . .
H21 H 0.2840 -0.0661 0.7049 0.063 Uiso 1 1 calc R U
C22 C 0.5323(12) -0.0334(5) 0.8023(5) 0.0528(7) Uani 1 1 d . .
H22 H 0.6559 -0.0728 0.7695 0.063 Uiso 1 1 calc R U
C23 C 0.5441(12) 0.0240(5) 0.8897(5) 0.0528(7) Uani 1 1 d . .
H23 H 0.6767 0.0305 0.9283 0.063 Uiso 1 1 calc R U
C24 C 0.3407(12) 0.0730(5) 0.9177(5) 0.0528(7) Uani 1 1 d . .
H24 H 0.3026 0.1187 0.9767 0.063 Uiso 1 1 calc R U

loop_
_atom_site_aniso_label
_atom_site_aniso_U_11
_atom_site_aniso_U_22
_atom_site_aniso_U_33
_atom_site_aniso_U_23
_atom_site_aniso_U_13
_atom_site_aniso_U_12
Fe1 0.0181(3) 0.0137(3) 0.0100(3) 0.0048(2) 0.0011(2) 0.0014(2)
Fe2 0.0197(3) 0.0135(3) 0.0132(3) 0.0077(2) -0.0003(2) 0.0003(2)
S1 0.0275(6) 0.0304(6) 0.0238(5) 0.0192(5) -0.0040(4) -0.0034(4)
S2 0.0325(6) 0.0349(6) 0.0121(5) 0.0078(4) 0.0046(4) 0.0149(5)
C1 0.028(2) 0.029(2) 0.020(2) 0.0168(18) 0.0059(17) 0.0085(17)
C2 0.030(2) 0.0188(19) 0.0142(19) 0.0081(16) 0.0033(16) 0.0035(16)
C3 0.023(2) 0.0166(18) 0.0090(17) 0.0033(14) 0.0017(14) 0.0016(15)
C4 0.020(2) 0.023(2) 0.0168(19) 0.0062(16) 0.0031(15) 0.0014(15)
C5 0.025(2) 0.029(2) 0.018(2) 0.0090(17) 0.0043(16) 0.0118(17)
C6 0.037(2) 0.0130(18) 0.0154(19) 0.0043(15) 0.0044(17) 0.0046(16)
C7 0.023(2) 0.0193(19) 0.0120(18) 0.0039(15) -0.0003(15) 0.0000(15)
C8 0.024(2) 0.049(3) 0.013(2) 0.0008(19) -0.0017(16) 0.003(2)
C9 0.059(3) 0.017(2) 0.014(2) 0.0008(16) 0.011(2) -0.001(2)
C10 0.033(3) 0.043(3) 0.016(2) 0.0055(19) 0.0044(18) 0.019(2)
C11 0.032(2) 0.035(3) 0.020(2) -0.0002(19) 0.0117(18) -0.0097(19)
C12 0.063(3) 0.029(2) 0.012(2) 0.0100(18) 0.007(2) 0.013(2)
C13 0.021(2) 0.029(2) 0.0138(19) 0.0090(17) 0.0009(15) 0.0023(16)
C14 0.034(2) 0.0179(19) 0.015(2) 0.0085(16) -0.0037(16) 0.0013(16)
C15 0.023(2) 0.0156(18) 0.0174(19) 0.0099(16) 0.0012(15) -0.0001(15)
C16 0.025(2) 0.0175(19) 0.020(2) 0.0103(16) 0.0037(16) 0.0024(16)
C17 0.036(2) 0.018(2) 0.017(2) 0.0077(16) 0.0031(17) -0.0008(17)
C18 0.026(2) 0.028(2) 0.024(2) 0.0167(18) -0.0047(17) -0.0070(17)
C19 0.022(2) 0.024(2) 0.022(2) 0.0131(17) 0.0025(16) 0.0019(16)
C20 0.0696(18) 0.0343(13) 0.0672(18) 0.0345(13) 0.0113(14) -0.0065(12)
C21 0.0696(18) 0.0343(13) 0.0672(18) 0.0345(13) 0.0113(14) -0.0065(12)
C22 0.0696(18) 0.0343(13) 0.0672(18) 0.0345(13) 0.0113(14) -0.0065(12)
C23 0.0696(18) 0.0343(13) 0.0672(18) 0.0345(13) 0.0113(14) -0.0065(12)
C24 0.0696(18) 0.0343(13) 0.0672(18) 0.0345(13) 0.0113(14) -0.0065(12)

loop_
_atom_type_symbol
_atom_type_description
_atom_type_scat_dispersion_real
_atom_type_scat_dispersion_imag
_atom_type_scat_source
C C 0.0033 0.0016 'International Tables Vol C Tables 4.2.6.8 and 6.1.1.4'
H H 0.0000 0.0000 'International Tables Vol C Tables 4.2.6.8 and 6.1.1.4'
S S 0.1246 0.1234 'International Tables Vol C Tables 4.2.6.8 and 6.1.1.4'
Fe Fe 0.3463 0.8444 'International Tables Vol C Tables 4.2.6.8 and 6.1.1.4'

loop_
_geom_angle_atom_site_label_1
_geom_angle_atom_site_label_2
_geom_angle_atom_site_label_3
_geom_angle
C3 Fe1 C12 177.88(19)
C3 Fe1 C8 140.0(2)
C12 Fe1 C8 40.7(2)
C3 Fe1 C9 111.8(2)
C12 Fe1 C9 67.6(3)
C8 Fe1 C9 40.2(2)
C3 Fe1 C7 40.8(2)
C12 Fe1 C7 138.4(2)
C8 Fe1 C7 179.12(19)
C9 Fe1 C7 140.5(2)
C3 Fe1 C4 40.87(19)
C12 Fe1 C4 141.2(2)
C8 Fe1 C4 112.0(2)
C9 Fe1 C4 110.9(2)
C7 Fe1 C4 68.5(2)
C3 Fe1 C10 111.0(2)
C12 Fe1 C10 67.2(2)
C8 Fe1 C10 67.7(2)
C9 Fe1 C10 40.3(2)
C7 Fe1 C10 112.5(2)
C4 Fe1 C10 138.0(2)
C3 Fe1 C5 68.3(2)
C12 Fe1 C5 113.6(2)
C8 Fe1 C5 111.6(2)
C9 Fe1 C5 138.0(2)
C7 Fe1 C5 68.2(2)
C4 Fe1 C5 40.3(2)
C10 Fe1 C5 178.0(2)
C3 Fe1 C6 68.5(2)
C12 Fe1 C6 112.2(2)
C8 Fe1 C6 138.9(2)
C9 Fe1 C6 178.7(2)
C7 Fe1 C6 40.45(19)
C4 Fe1 C6 68.4(2)
C10 Fe1 C6 140.9(2)
C5 Fe1 C6 40.8(2)
C3 Fe1 C11 137.8(2)
C12 Fe1 C11 40.1(2)
C8 Fe1 C11 68.0(3)
C9 Fe1 C11 67.6(2)
C7 Fe1 C11 111.5(2)
C4 Fe1 C11 177.87(19)
C10 Fe1 C11 39.9(2)
C5 Fe1 C11 141.8(2)
C6 Fe1 C11 113.1(2)
C20 Fe2 C15 117.9(3)
C20 Fe2 C24 45.0(3)
C15 Fe2 C24 159.0(2)
C20 Fe2 C23 68.9(3)
C15 Fe2 C23 157.9(2)
C24 Fe2 C23 39.6(3)
C20 Fe2 C22 66.4(3)
C15 Fe2 C22 122.5(3)
C24 Fe2 C22 66.5(3)
C23 Fe2 C22 38.1(3)
C20 Fe2 C21 39.6(3)
C15 Fe2 C21 106.0(3)
C24 Fe2 C21 68.8(3)
C23 Fe2 C21 64.8(3)
C22 Fe2 C21 37.6(3)
C20 Fe2 C16 108.7(3)
C15 Fe2 C16 41.25(18)
C24 Fe2 C16 124.6(3)
C23 Fe2 C16 160.3(2)
C22 Fe2 C16 160.4(2)
C21 Fe2 C16 126.7(3)
C20 Fe2 C17 129.1(3)
C15 Fe2 C17 69.3(2)
C24 Fe2 C17 110.3(3)
C23 Fe2 C17 124.6(3)
C22 Fe2 C17 156.6(3)
C21 Fe2 C17 165.3(2)
C16 Fe2 C17 40.8(2)
C20 Fe2 C18 166.9(2)
C15 Fe2 C18 69.0(2)
C24 Fe2 C18 125.2(3)
C23 Fe2 C18 109.1(3)
C22 Fe2 C18 120.6(3)
C21 Fe2 C18 152.3(2)
C16 Fe2 C18 68.5(2)
C17 Fe2 C18 40.6(2)
C20 Fe2 C19 151.5(2)
C15 Fe2 C19 41.14(19)
C24 Fe2 C19 159.6(2)
C23 Fe2 C19 123.0(3)
C22 Fe2 C19 105.9(3)
C21 Fe2 C19 117.6(3)
C16 Fe2 C19 68.9(2)
C17 Fe2 C19 68.7(2)
C18 Fe2 C19 40.7(2)
C1 S1 S2 103.58(18)
C13 S2 S1 103.59(19)
C2 C1 S1 112.4(3)
C2 C1 H1A 109.1
S1 C1 H1A 109.1
C2 C1 H1B 109.1
S1 C1 H1B 109.1
H1A C1 H1B 107.9
C3 C2 C1 111.6(4)
C3 C2 H2A 109.3
C1 C2 H2A 109.3
C3 C2 H2B 109.3
C1 C2 H2B 109.3
H2A C2 H2B 108.0
C4 C3 C7 108.3(4)
C4 C3 C2 124.8(4)
C7 C3 C2 126.9(4)
C4 C3 Fe1 70.3(2)
C7 C3 Fe1 70.3(3)
C2 C3 Fe1 125.1(3)
C5 C4 C3 107.7(4)
C5 C4 Fe1 70.0(3)
C3 C4 Fe1 68.9(3)
C5 C4 H4 126.1
C3 C4 H4 126.1
Fe1 C4 H4 126.6
C4 C5 C6 108.4(4)
C4 C5 Fe1 69.7(3)
C6 C5 Fe1 69.6(3)
C4 C5 H5 125.8
C6 C5 H5 125.8
Fe1 C5 H5 126.4
C7 C6 C5 107.7(4)
C7 C6 Fe1 69.7(3)
C5 C6 Fe1 69.6(3)
C7 C6 H6 126.2
C5 C6 H6 126.2
Fe1 C6 H6 126.1
C6 C7 C3 107.9(4)
C6 C7 Fe1 69.9(3)
C3 C7 Fe1 68.9(3)
C6 C7 H7 126.0
C3 C7 H7 126.0
Fe1 C7 H7 126.8
C9 C8 C12 107.1(5)
C9 C8 Fe1 70.0(3)
C12 C8 Fe1 69.4(3)
C9 C8 H8 126.5
C12 C8 H8 126.5
Fe1 C8 H8 125.7
C8 C9 C10 108.2(5)
C8 C9 Fe1 69.9(3)
C10 C9 Fe1 70.0(3)
C8 C9 H9 125.9
C10 C9 H9 125.9
Fe1 C9 H9 125.8
C11 C10 C9 108.4(4)
C11 C10 Fe1 70.1(3)
C9 C10 Fe1 69.7(3)
C11 C10 H10 125.8
C9 C10 H10 125.8
Fe1 C10 H10 126.0
C10 C11 C12 107.8(4)
C10 C11 Fe1 70.0(3)
C12 C11 Fe1 69.5(3)
C10 C11 H11 126.1
C12 C11 H11 126.1
Fe1 C11 H11 126.0
C11 C12 C8 108.5(5)
C11 C12 Fe1 70.4(3)
C8 C12 Fe1 69.8(3)
C11 C12 H12 125.7
C8 C12 H12 125.7
Fe1 C12 H12 125.6
C14 C13 S2 112.7(3)
C14 C13 H13A 109.0
S2 C13 H13A 109.0
C14 C13 H13B 109.0
S2 C13 H13B 109.0
H13A C13 H13B 107.8
C15 C14 C13 111.6(4)
C15 C14 H14A 109.3
C13 C14 H14A 109.3
C15 C14 H14B 109.3
C13 C14 H14B 109.3
H14A C14 H14B 108.0
C19 C15 C16 107.5(4)
C19 C15 C14 125.7(4)
C16 C15 C14 126.9(4)
C19 C15 Fe2 70.0(2)
C16 C15 Fe2 69.9(3)
C14 C15 Fe2 125.5(3)
C17 C16 C15 108.1(4)
C17 C16 Fe2 69.7(3)
C15 C16 Fe2 68.9(3)
C17 C16 H16 125.9
C15 C16 H16 125.9
Fe2 C16 H16 127.0
C16 C17 C18 108.0(4)
C16 C17 Fe2 69.4(3)
C18 C17 Fe2 69.8(3)
C16 C17 H17 126.0
C18 C17 H17 126.0
Fe2 C17 H17 126.3
C17 C18 C19 108.4(4)
C17 C18 Fe2 69.6(3)
C19 C18 Fe2 69.5(3)
C17 C18 H18 125.8
C19 C18 H18 125.8
Fe2 C18 H18 126.7
C18 C19 C15 108.0(4)
C18 C19 Fe2 69.8(3)
C15 C19 Fe2 68.9(3)
C18 C19 H19 126.0
C15 C19 H19 126.0
Fe2 C19 H19 126.9
C21 C20 C24 103.3(7)
C21 C20 Fe2 70.7(4)
C24 C20 Fe2 67.8(4)
C21 C20 H20 128.3
C24 C20 H20 128.3
Fe2 C20 H20 124.8
C22 C21 C20 111.4(7)
C22 C21 Fe2 71.3(4)
C20 C21 Fe2 69.7(4)
C22 C21 H21 124.3
C20 C21 H21 124.3
Fe2 C21 H21 126.4
C21 C22 C23 111.1(7)
C21 C22 Fe2 71.1(4)
C23 C22 Fe2 70.7(4)
C21 C22 H22 124.5
C23 C22 H22 124.5
Fe2 C22 H22 125.3
C22 C23 C24 111.2(7)
C22 C23 Fe2 71.2(4)
C24 C23 Fe2 70.3(4)
C22 C23 H23 124.4
C24 C23 H23 124.4
Fe2 C23 H23 125.8
C23 C24 C20 103.0(6)
C23 C24 Fe2 70.1(4)
C20 C24 Fe2 67.2(4)
C23 C24 H24 128.5
C20 C24 H24 128.5
Fe2 C24 H24 125.7

loop_
_geom_bond_atom_site_label_1
_geom_bond_atom_site_label_2
_geom_bond_distance
Fe1 C3 2.015(6)
Fe1 C12 2.025(6)
Fe1 C8 2.030(6)
Fe1 C9 2.031(7)
Fe1 C7 2.035(6)
Fe1 C4 2.033(6)
Fe1 C10 2.035(6)
Fe1 C5 2.037(6)
Fe1 C6 2.037(6)
Fe1 C11 2.037(6)
Fe2 C20 2.009(7)
Fe2 C15 2.012(6)
Fe2 C24 2.018(7)
Fe2 C23 2.016(7)
Fe2 C22 2.022(8)
Fe2 C21 2.021(8)
Fe2 C16 2.026(6)
Fe2 C17 2.029(7)
Fe2 C18 2.032(6)
Fe2 C19 2.028(5)
S1 C1 1.800(6)
S1 S2 2.025(5)
S2 C13 1.805(6)
C1 C2 1.513(6)
C1 H1A 0.9900
C1 H1B 0.9900
C2 C3 1.490(6)
C2 H2A 0.9900
C2 H2B 0.9900
C3 C4 1.413(6)
C3 C7 1.412(6)
C4 C5 1.402(7)
C4 H4 0.9500
C5 C6 1.420(7)
C5 H5 0.9500
C6 C7 1.408(6)
C6 H6 0.9500
C7 H7 0.9500
C8 C9 1.396(8)
C8 C12 1.412(8)
C8 H8 0.9500
C9 C10 1.401(8)
C9 H9 0.9500
C10 C11 1.390(8)
C10 H10 0.9500
C11 C12 1.391(8)
C11 H11 0.9500
C12 H12 0.9500
C13 C14 1.508(6)
C13 H13A 0.9900
C13 H13B 0.9900
C14 C15 1.490(7)
C14 H14A 0.9900
C14 H14B 0.9900
C15 C19 1.419(6)
C15 C16 1.422(6)
C16 C17 1.414(7)
C16 H16 0.9500
C17 C18 1.408(7)
C17 H17 0.9500
C18 C19 1.413(7)
C18 H18 0.9500
C19 H19 0.9500
C20 C21 1.366(10)
C20 C24 1.540(10)
C20 H20 0.9500
C21 C22 1.303(10)
C21 H21 0.9500
C22 C23 1.319(10)
C22 H22 0.9500
C23 C24 1.367(10)
C23 H23 0.9500
C24 H24 0.9500

loop_
_geom_torsion_atom_site_label_1
_geom_torsion_atom_site_label_2
_geom_torsion_atom_site_label_3
_geom_torsion_atom_site_label_4
_geom_torsion
S2 S1 C1 C2 62.8(3)
S1 C1 C2 C3 167.4(3)
C1 C2 C3 C4 -76.0(5)
C1 C2 C3 C7 104.0(5)
C1 C2 C3 Fe1 -165.2(3)
C7 C3 C4 C5 0.9(4)
C2 C3 C4 C5 -179.1(4)
Fe1 C3 C4 C5 -59.4(3)
C7 C3 C4 Fe1 60.3(3)
C2 C3 C4 Fe1 -119.7(4)
C3 C4 C5 C6 -0.3(5)
Fe1 C4 C5 C6 -59.1(3)
C3 C4 C5 Fe1 58.7(3)
C4 C5 C6 C7 -0.4(5)
Fe1 C5 C6 C7 -59.5(3)
C4 C5 C6 Fe1 59.1(3)
C5 C6 C7 C3 0.9(4)
Fe1 C6 C7 C3 -58.5(3)
C5 C6 C7 Fe1 59.4(3)
C4 C3 C7 C6 -1.1(4)
C2 C3 C7 C6 178.9(4)
Fe1 C3 C7 C6 59.2(3)
C4 C3 C7 Fe1 -60.3(3)
C2 C3 C7 Fe1 119.7(4)
C12 C8 C9 C10 0.0(5)
Fe1 C8 C9 C10 -59.8(3)
C12 C8 C9 Fe1 59.8(3)
C8 C9 C10 C11 0.1(5)
Fe1 C9 C10 C11 -59.6(4)
C8 C9 C10 Fe1 59.7(4)
C9 C10 C11 C12 -0.1(5)
Fe1 C10 C11 C12 -59.5(3)
C9 C10 C11 Fe1 59.4(3)
C10 C11 C12 C8 0.1(5)
Fe1 C11 C12 C8 -59.6(3)
C10 C11 C12 Fe1 59.8(3)
C9 C8 C12 C11 -0.1(5)
Fe1 C8 C12 C11 60.0(3)
C9 C8 C12 Fe1 -60.1(3)
S1 S2 C13 C14 64.5(3)
S2 C13 C14 C15 172.7(3)
C13 C14 C15 C19 -73.6(5)
C13 C14 C15 C16 106.3(5)
C13 C14 C15 Fe2 -163.3(3)
C19 C15 C16 C17 -1.3(5)
C14 C15 C16 C17 178.7(4)
Fe2 C15 C16 C17 58.9(3)
C19 C15 C16 Fe2 -60.2(3)
C14 C15 C16 Fe2 119.9(4)
C15 C16 C17 C18 1.0(5)
Fe2 C16 C17 C18 59.4(3)
C15 C16 C17 Fe2 -58.3(3)
C16 C17 C18 C19 -0.4(5)
Fe2 C17 C18 C19 58.8(3)
C16 C17 C18 Fe2 -59.1(3)
C17 C18 C19 C15 -0.5(5)
Fe2 C18 C19 C15 58.4(3)
C17 C18 C19 Fe2 -58.9(3)
C16 C15 C19 C18 1.1(5)
C14 C15 C19 C18 -179.0(4)
Fe2 C15 C19 C18 -59.0(3)
C16 C15 C19 Fe2 60.1(3)
C14 C15 C19 Fe2 -120.0(4)
C24 C20 C21 C22 -1.3(6)
Fe2 C20 C21 C22 59.1(4)
C24 C20 C21 Fe2 -60.4(4)
C20 C21 C22 C23 1.4(7)
Fe2 C21 C22 C23 59.6(4)
C20 C21 C22 Fe2 -58.2(4)
C21 C22 C23 C24 -0.8(7)
Fe2 C22 C23 C24 59.0(4)
C21 C22 C23 Fe2 -59.9(4)
C22 C23 C24 C20 0.0(6)
Fe2 C23 C24 C20 59.6(4)
C22 C23 C24 Fe2 -59.6(4)
C21 C20 C24 C23 0.7(5)
Fe2 C20 C24 C23 -61.6(4)
C21 C20 C24 Fe2 62.3(4)
